data_2209979
loop_
_publ_author_name
'Ling Ye'

_publ_section_title
;Bis[\m-2,2'-(butane-1,4-diyl)di-1<i>H</i>-benzimidazole-\k^2^<i>N</i>^3^:<i>N</i>^3'^]bis[diacetatocobalt(II)]
 ethanol disolvate
;
_journal_coeditor_code RZ2052
_journal_issue 8
_journal_name_full 'Acta Crystallographica Section E'
_journal_page_first m1882
_journal_page_last m1883
_journal_paper_doi 10.1107/S160053680602736X
_journal_volume 62
_journal_year 2006
_chemical_formula_iupac '[Co2 (C2 H3 O2)4 (C18 H18 N4)2] , 2C2 H6 O'
_chemical_formula_moiety 'C44 H48 Co2 N8 O8 , 2C2 H6 O'
_chemical_formula_sum 'C48 H60 Co2 N8 O10'
_chemical_formula_weight 1026.90
_chemical_name_systematic
;
bis[\m-2,2'-(butane-1,4-diyl)-1H-benzimidazole-
\k^2^N^3^:N^3'^]bis[diacetatocobalt(II)] ethanol disolvate
;
_space_group_IT_number 2
_symmetry_cell_setting triclinic
_symmetry_space_group_name_Hall '-P 1'
_symmetry_space_group_name_H-M 'P -1'
_atom_sites_solution_hydrogens geom
_atom_sites_solution_primary direct
_atom_sites_solution_secondary difmap
_audit_creation_method SHELXL97
_cell_angle_alpha 73.74(3)
_cell_angle_beta 88.11(3)
_cell_angle_gamma 75.17(3)
_cell_formula_units_Z 2
_cell_length_a 12.723(3)
_cell_length_b 14.082(3)
_cell_length_c 15.462(3)
_cell_measurement_reflns_used 11942
_cell_measurement_temperature 292(2)
_cell_measurement_theta_max 27.43
_cell_measurement_theta_min 1.37
_cell_volume 2568.6(11)
_computing_cell_refinement PROCESS-AUTO
_computing_data_collection 'PROCESS-AUTO (Rigaku, 1998)'
_computing_data_reduction PROCESS-AUTO
_computing_molecular_graphics 'SHELXTL-Plus (Sheldrick, 1990)'
_computing_publication_material SHELXL97
_computing_structure_refinement 'SHELXL97 (Sheldrick, 1997)'
_computing_structure_solution 'SHELXS97 (Sheldrick, 1997)'
_diffrn_ambient_temperature 292(2)
_diffrn_detector_area_resol_mean 10.0
_diffrn_measured_fraction_theta_full 0.960
_diffrn_measured_fraction_theta_max 0.937
_diffrn_measurement_device_type 'Rigaku R-AXIS RAPID'
_diffrn_measurement_method \w
_diffrn_radiation_monochromator graphite
_diffrn_radiation_source 'rotor target'
_diffrn_radiation_type MoK\a
_diffrn_radiation_wavelength 0.71073
_diffrn_reflns_av_R_equivalents 0.0458
_diffrn_reflns_av_sigmaI/netI 0.0737
_diffrn_reflns_limit_h_max 16
_diffrn_reflns_limit_h_min 0
_diffrn_reflns_limit_k_max 18
_diffrn_reflns_limit_k_min -17
_diffrn_reflns_limit_l_max 20
_diffrn_reflns_limit_l_min -19
_diffrn_reflns_number 10986
_diffrn_reflns_theta_full 25.00
_diffrn_reflns_theta_max 27.43
_diffrn_reflns_theta_min 1.37
_diffrn_standards_decay_% 0
_exptl_absorpt_coefficient_mu 0.708
_exptl_absorpt_correction_T_max 0.800
_exptl_absorpt_correction_T_min 0.751
_exptl_absorpt_correction_type multi-scan
_exptl_absorpt_process_details '(ABSCOR; Higashi, 1995)'
_exptl_crystal_colour purple
_exptl_crystal_density_diffrn 1.328
_exptl_crystal_density_method 'not measured'
_exptl_crystal_description block
_exptl_crystal_F_000 1076
_exptl_crystal_size_max 0.41
_exptl_crystal_size_mid 0.37
_exptl_crystal_size_min 0.31
_refine_diff_density_max 1.011
_refine_diff_density_min -0.533
_refine_ls_extinction_method none
_refine_ls_goodness_of_fit_ref 0.941
_refine_ls_hydrogen_treatment constr
_refine_ls_matrix_type full
_refine_ls_number_parameters 613
_refine_ls_number_reflns 10986
_refine_ls_number_restraints 1
_refine_ls_restrained_S_all 0.941
_refine_ls_R_factor_all 0.0899
_refine_ls_R_factor_gt 0.0527
_refine_ls_shift/su_max 0.001
_refine_ls_shift/su_mean 0.000
_refine_ls_structure_factor_coef Fsqd
_refine_ls_weighting_details 'calc w = 1/[\s^2^(Fo^2^)+(0.0886P)^2^] where P=(Fo^2^+2Fc^2^)/3'
_refine_ls_weighting_scheme calc
_refine_ls_wR_factor_gt 0.1368
_refine_ls_wR_factor_ref 0.1506
_reflns_number_gt 6829
_reflns_number_total 10986
_reflns_threshold_expression I>2\s(I)
_cod_data_source_file rz2052.cif
_cod_data_source_block I
_cod_database_code 2209979
_cod_database_fobs_code 2209979

loop_
_symmetry_equiv_pos_as_xyz
'x, y, z'
'-x, -y, -z'

loop_
_atom_site_type_symbol
_atom_site_label
_atom_site_fract_x
_atom_site_fract_y
_atom_site_fract_z
_atom_site_U_iso_or_equiv
_atom_site_adp_type
_atom_site_calc_flag
_atom_site_refinement_flags
_atom_site_occupancy
C C1 0.9855(3) 1.2987(2) 0.6620(2) 0.0315(7) Uani d . 1
C C2 1.0524(3) 1.3597(3) 0.6694(3) 0.0425(9) Uani d . 1
H H2 1.0982 1.3800 0.6236 0.051 Uiso calc R 1
C C3 1.0483(3) 1.3894(3) 0.7476(3) 0.0522(10) Uani d . 1
H H3 1.0925 1.4303 0.7545 0.063 Uiso calc R 1
C C4 0.9797(4) 1.3595(3) 0.8165(3) 0.0585(11) Uani d . 1
H H4 0.9798 1.3805 0.8684 0.070 Uiso calc R 1
C C5 0.9117(3) 1.2997(3) 0.8094(3) 0.0487(10) Uani d . 1
H H5 0.8653 1.2804 0.8548 0.058 Uiso calc R 1
C C6 0.9164(3) 1.2701(3) 0.7308(2) 0.0348(7) Uani d . 1
C C7 0.8944(2) 1.2070(2) 0.6197(2) 0.0287(7) Uani d . 1
C C8 0.8471(3) 1.1532(2) 0.5669(2) 0.0340(7) Uani d . 1
H H8A 0.8926 1.1456 0.5165 0.041 Uiso calc R 1
H H8B 0.7758 1.1956 0.5425 0.041 Uiso calc R 1
C C9 0.8356(2) 1.0480(2) 0.6207(2) 0.0317(7) Uani d . 1
H H9A 0.8014 1.0533 0.6767 0.038 Uiso calc R 1
H H9B 0.7880 1.0264 0.5867 0.038 Uiso calc R 1
C C10 0.9432(3) 0.9665(2) 0.6423(2) 0.0323(7) Uani d . 1
H H10A 0.9892 0.9848 0.6804 0.039 Uiso calc R 1
H H10B 0.9802 0.9637 0.5869 0.039 Uiso calc R 1
C C11 0.9256(3) 0.8613(2) 0.6902(2) 0.0334(7) Uani d . 1
H H11A 0.9110 0.8578 0.7529 0.040 Uiso calc R 1
H H11B 0.8622 0.8532 0.6628 0.040 Uiso calc R 1
C C12 1.0209(3) 0.7756(2) 0.6862(2) 0.0315(7) Uani d . 1
C C13 1.1350(3) 0.6551(2) 0.6444(2) 0.0355(8) Uani d . 1
C C14 1.1894(3) 0.5815(3) 0.6025(3) 0.0456(9) Uani d . 1
H H14 1.1584 0.5722 0.5528 0.055 Uiso calc R 1
C C15 1.2913(3) 0.5231(3) 0.6381(3) 0.0584(12) Uani d . 1
H H15 1.3298 0.4741 0.6111 0.070 Uiso calc R 1
C C16 1.3382(3) 0.5352(3) 0.7132(3) 0.0591(12) Uani d . 1
H H16 1.4072 0.4945 0.7348 0.071 Uiso calc R 1
C C17 1.2850(3) 0.6058(3) 0.7558(3) 0.0555(11) Uani d . 1
H H17 1.3158 0.6136 0.8062 0.067 Uiso calc R 1
C C18 1.1826(3) 0.6653(3) 0.7200(2) 0.0417(8) Uani d . 1
C C19 0.5713(3) 0.7342(2) 0.3643(2) 0.0332(7) Uani d . 1
C C20 0.5548(3) 0.7105(3) 0.4566(2) 0.0426(9) Uani d . 1
H H20 0.5963 0.7267 0.4961 0.051 Uiso calc R 1
C C21 0.4740(3) 0.6622(3) 0.4861(2) 0.0482(9) Uani d . 1
H H21 0.4602 0.6452 0.5472 0.058 Uiso calc R 1
C C22 0.4120(3) 0.6380(3) 0.4263(2) 0.0449(9) Uani d . 1
H H22 0.3585 0.6045 0.4489 0.054 Uiso calc R 1
C C23 0.4277(3) 0.6625(3) 0.3345(2) 0.0367(8) Uani d . 1
H H23 0.3861 0.6465 0.2950 0.044 Uiso calc R 1
C C24 0.5094(2) 0.7127(2) 0.3042(2) 0.0297(7) Uani d . 1
C C25 0.6271(3) 0.7865(2) 0.2267(2) 0.0299(7) Uani d . 1
C C26 0.6910(3) 0.8338(2) 0.1530(2) 0.0345(7) Uani d . 1
H H26A 0.6622 0.8335 0.0958 0.041 Uiso calc R 1
H H26B 0.7659 0.7930 0.1609 0.041 Uiso calc R 1
C C27 0.6885(3) 0.9434(2) 0.1504(2) 0.0316(7) Uani d . 1
H H27A 0.7175 0.9436 0.2076 0.038 Uiso calc R 1
H H27B 0.7351 0.9690 0.1036 0.038 Uiso calc R 1
C C28 0.5750(3) 1.0143(2) 0.1325(2) 0.0319(7) Uani d . 1
H H28A 0.5290 0.9908 0.1808 0.038 Uiso calc R 1
H H28B 0.5446 1.0121 0.0767 0.038 Uiso calc R 1
C C29 0.5754(3) 1.1244(2) 0.1259(2) 0.0334(7) Uani d . 1
H H29A 0.5924 1.1287 0.1852 0.040 Uiso calc R 1
H H29B 0.6322 1.1429 0.0864 0.040 Uiso calc R 1
C C30 0.4700(3) 1.1987(2) 0.0912(2) 0.0317(7) Uani d . 1
C C31 0.3003(3) 1.2879(2) 0.0947(2) 0.0335(7) Uani d . 1
C C32 0.1976(3) 1.3354(3) 0.1162(3) 0.0463(9) Uani d . 1
H H32 0.1756 1.3232 0.1754 0.056 Uiso calc R 1
C C33 0.1301(3) 1.4014(3) 0.0459(3) 0.0528(10) Uani d . 1
H H33 0.0599 1.4338 0.0575 0.063 Uiso calc R 1
C C34 0.1637(3) 1.4215(3) -0.0428(3) 0.0507(10) Uani d . 1
H H34 0.1160 1.4683 -0.0885 0.061 Uiso calc R 1
C C35 0.2657(3) 1.3735(3) -0.0644(2) 0.0389(8) Uani d . 1
H H35 0.2875 1.3862 -0.1236 0.047 Uiso calc R 1
C C36 0.3342(3) 1.3057(2) 0.0060(2) 0.0316(7) Uani d . 1
C C37 1.1870(3) 1.3700(3) 0.4033(2) 0.0374(8) Uani d . 1
C C38 1.2410(3) 1.4549(3) 0.3638(3) 0.0530(10) Uani d . 1
H H38A 1.2154 1.5087 0.3921 0.080 Uiso calc R 1
H H38B 1.2236 1.4813 0.3002 0.080 Uiso calc R 1
H H38C 1.3184 1.4290 0.3737 0.080 Uiso calc R 1
C C39 1.1974(3) 1.0772(3) 0.5817(2) 0.0347(7) Uani d . 1
C C40 1.2499(3) 0.9671(3) 0.6247(3) 0.0543(10) Uani d . 1
H H40A 1.2258 0.9261 0.5932 0.081 Uiso calc R 1
H H40B 1.2302 0.9488 0.6865 0.081 Uiso calc R 1
H H40C 1.3275 0.9554 0.6221 0.081 Uiso calc R 1
C C41 0.3623(3) 0.6243(3) 0.0760(3) 0.0496(10) Uani d . 1
C C42 0.3358(5) 0.5260(4) 0.0793(4) 0.100(2) Uani d . 1
H H42A 0.3733 0.4732 0.1305 0.151 Uiso calc R 1
H H42B 0.3583 0.5074 0.0251 0.151 Uiso calc R 1
H H42C 0.2587 0.5344 0.0843 0.151 Uiso calc R 1
C C43 0.3082(3) 0.9232(3) 0.1219(2) 0.0349(7) Uani d . 1
C C44 0.2507(4) 1.0341(3) 0.1070(3) 0.0611(12) Uani d . 1
H H44A 0.2764 1.0743 0.0537 0.092 Uiso calc R 1
H H44B 0.2650 1.0557 0.1580 0.092 Uiso calc R 1
H H44C 0.1738 1.0432 0.0996 0.092 Uiso calc R 1
C C45 0.4037(4) 1.0860(3) 0.3990(3) 0.0575(11) Uani d . 1
H H45A 0.3360 1.0817 0.4287 0.069 Uiso calc R 1
H H45B 0.4559 1.0864 0.4432 0.069 Uiso calc R 1
C C46 0.4454(4) 0.9949(3) 0.3647(3) 0.0618(12) Uani d . 1
H H46A 0.4563 0.9337 0.4140 0.093 Uiso calc R 1
H H46B 0.5133 0.9983 0.3366 0.093 Uiso calc R 1
H H46C 0.3935 0.9941 0.3214 0.093 Uiso calc R 1
C C47 0.0869(9) 0.8587(9) -0.0530(6) 0.238(8) Uani d D 1
H H47A 0.1281 0.8594 -0.0016 0.286 Uiso calc R 1
H H47B 0.0237 0.8339 -0.0317 0.286 Uiso calc R 1
C C48 0.0549(7) 0.9593(9) -0.1157(7) 0.220(7) Uani d D 1
H H48A 0.0092 1.0057 -0.0866 0.329 Uiso calc R 1
H H48B 0.0158 0.9566 -0.1666 0.329 Uiso calc R 1
H H48C 0.1186 0.9826 -0.1357 0.329 Uiso calc R 1
N N1 0.9700(2) 1.2577(2) 0.59190(17) 0.0317(6) Uani d . 1
N N2 0.8610(2) 1.2121(2) 0.70190(18) 0.0339(6) Uani d . 1
H H2A 0.8131 1.1839 0.7314 0.041 Uiso calc R 1
N N3 1.0336(2) 0.7257(2) 0.62408(17) 0.0318(6) Uani d . 1
N N4 1.1081(2) 0.7423(2) 0.7446(2) 0.0427(7) Uani d . 1
H H4A 1.1158 0.7652 0.7894 0.051 Uiso calc R 1
N N5 0.5455(2) 0.74613(19) 0.21696(17) 0.0285(6) Uani d . 1
N N6 0.6447(2) 0.7809(2) 0.31326(18) 0.0331(6) Uani d . 1
H H6 0.6934 0.8026 0.3335 0.040 Uiso calc R 1
N N7 0.4414(2) 1.2470(2) 0.00549(17) 0.0307(6) Uani d . 1
N N8 0.3886(2) 1.2211(2) 0.14648(18) 0.0365(7) Uani d . 1
H H8 0.3916 1.1975 0.2043 0.044 Uiso calc R 1
O O1 1.1198(2) 1.37945(19) 0.46331(17) 0.0461(6) Uani d . 1
O O2 1.2082(2) 1.2915(2) 0.37627(19) 0.0496(7) Uani d . 1
O O3 1.13210(18) 1.09980(17) 0.51432(15) 0.0368(5) Uani d . 1
O O4 1.2155(2) 1.1457(2) 0.6103(2) 0.0560(7) Uani d . 1
O O5 0.4273(2) 0.6234(2) 0.13609(17) 0.0475(6) Uani d . 1
O O6 0.3230(2) 0.7032(2) 0.0151(2) 0.0595(8) Uani d . 1
O O7 0.37852(18) 0.90204(17) 0.06564(15) 0.0365(5) Uani d . 1
O O8 0.2890(2) 0.8559(2) 0.18645(19) 0.0589(8) Uani d . 1
O O9 0.3861(3) 1.1764(2) 0.32936(18) 0.0681(9) Uani d . 1
H H9 0.3631 1.2253 0.3498 0.102 Uiso calc R 1
O O10 0.1528(3) 0.7960(3) -0.1033(3) 0.1048(15) Uani d . 1
H H10 0.2089 0.7617 -0.0737 0.157 Uiso calc R 1
Co Co1 1.06880(4) 1.25153(3) 0.48469(3) 0.03204(13) Uani d . 1
Co Co2 0.46122(3) 0.75731(3) 0.10263(3) 0.03035(13) Uani d . 1

loop_
_atom_site_aniso_label
_atom_site_aniso_U_11
_atom_site_aniso_U_22
_atom_site_aniso_U_33
_atom_site_aniso_U_12
_atom_site_aniso_U_13
_atom_site_aniso_U_23
C1 0.0354(18) 0.0329(18) 0.0290(17) -0.0080(14) 0.0011(13) -0.0136(14)
C2 0.045(2) 0.048(2) 0.043(2) -0.0195(17) 0.0080(16) -0.0191(17)
C3 0.066(3) 0.061(3) 0.046(2) -0.030(2) 0.0047(19) -0.029(2)
C4 0.077(3) 0.072(3) 0.046(3) -0.035(2) 0.015(2) -0.035(2)
C5 0.063(3) 0.058(3) 0.036(2) -0.025(2) 0.0161(17) -0.0238(19)
C6 0.0398(19) 0.0355(19) 0.0314(18) -0.0102(14) 0.0019(14) -0.0127(15)
C7 0.0295(17) 0.0269(16) 0.0295(17) -0.0062(12) 0.0030(12) -0.0086(13)
C8 0.0357(18) 0.0335(18) 0.0359(19) -0.0092(14) -0.0005(14) -0.0141(15)
C9 0.0297(17) 0.0374(19) 0.0323(18) -0.0097(13) 0.0034(13) -0.0159(15)
C10 0.0333(18) 0.0341(18) 0.0318(18) -0.0087(13) 0.0029(13) -0.0130(14)
C11 0.0388(19) 0.0349(19) 0.0291(18) -0.0102(14) 0.0046(13) -0.0128(14)
C12 0.0381(19) 0.0324(18) 0.0239(17) -0.0087(14) 0.0025(13) -0.0081(14)
C13 0.0361(19) 0.0265(17) 0.0351(19) -0.0022(13) 0.0061(14) -0.0004(14)
C14 0.054(2) 0.034(2) 0.040(2) -0.0035(16) 0.0089(17) -0.0047(16)
C15 0.060(3) 0.036(2) 0.058(3) 0.0092(18) 0.015(2) 0.0007(19)
C16 0.046(2) 0.049(3) 0.058(3) 0.0094(19) 0.001(2) 0.004(2)
C17 0.048(2) 0.056(3) 0.046(2) -0.0010(19) -0.0079(18) 0.001(2)
C18 0.041(2) 0.039(2) 0.037(2) -0.0030(15) -0.0016(15) -0.0029(16)
C19 0.0402(19) 0.0290(18) 0.0267(17) -0.0062(14) 0.0001(13) -0.0044(14)
C20 0.060(2) 0.039(2) 0.0283(19) -0.0105(17) -0.0053(16) -0.0102(16)
C21 0.069(3) 0.047(2) 0.0276(19) -0.0156(19) 0.0076(17) -0.0077(17)
C22 0.050(2) 0.047(2) 0.038(2) -0.0178(17) 0.0074(16) -0.0080(17)
C23 0.039(2) 0.039(2) 0.0321(19) -0.0109(15) -0.0006(14) -0.0086(15)
C24 0.0324(18) 0.0272(17) 0.0266(17) -0.0042(13) -0.0010(13) -0.0058(13)
C25 0.0319(17) 0.0256(17) 0.0321(18) -0.0042(12) -0.0016(13) -0.0108(14)
C26 0.0356(19) 0.0361(19) 0.0341(18) -0.0094(14) 0.0047(14) -0.0136(15)
C27 0.0340(18) 0.0304(17) 0.0288(17) -0.0077(13) -0.0001(13) -0.0062(14)
C28 0.0338(18) 0.0343(18) 0.0271(17) -0.0088(14) 0.0029(13) -0.0079(14)
C29 0.0395(19) 0.0314(18) 0.0280(18) -0.0051(14) -0.0038(13) -0.0094(14)
C30 0.0364(18) 0.0296(17) 0.0310(18) -0.0081(13) 0.0011(13) -0.0119(14)
C31 0.0393(19) 0.0266(17) 0.0366(19) -0.0074(14) 0.0039(14) -0.0133(14)
C32 0.047(2) 0.049(2) 0.045(2) -0.0099(17) 0.0112(17) -0.0193(18)
C33 0.036(2) 0.058(3) 0.061(3) 0.0026(18) 0.0038(18) -0.025(2)
C34 0.049(2) 0.051(2) 0.047(2) 0.0044(18) -0.0128(18) -0.0200(19)
C35 0.041(2) 0.040(2) 0.0333(19) 0.0004(15) -0.0043(14) -0.0161(16)
C36 0.0375(18) 0.0287(17) 0.0306(18) -0.0056(13) -0.0012(13) -0.0140(14)
C37 0.036(2) 0.037(2) 0.036(2) -0.0086(15) -0.0019(15) -0.0059(16)
C38 0.052(2) 0.048(2) 0.058(3) -0.0216(19) 0.0111(19) -0.006(2)
C39 0.0315(18) 0.045(2) 0.0308(18) -0.0110(15) 0.0016(13) -0.0147(15)
C40 0.046(2) 0.056(3) 0.049(2) -0.0014(18) -0.0098(18) -0.006(2)
C41 0.066(3) 0.048(2) 0.043(2) -0.027(2) -0.0009(19) -0.0145(19)
C42 0.165(6) 0.068(4) 0.091(4) -0.071(4) -0.027(4) -0.018(3)
C43 0.0294(18) 0.043(2) 0.0331(19) -0.0089(14) 0.0015(13) -0.0125(15)
C44 0.064(3) 0.049(3) 0.062(3) 0.007(2) 0.007(2) -0.022(2)
C45 0.067(3) 0.059(3) 0.035(2) 0.002(2) -0.0014(19) -0.010(2)
C46 0.072(3) 0.065(3) 0.046(3) -0.012(2) 0.007(2) -0.017(2)
C47 0.186(10) 0.303(15) 0.075(6) 0.144(10) -0.027(6) 0.002(7)
C48 0.148(8) 0.386(18) 0.302(15) -0.185(11) 0.125(9) -0.285(15)
N1 0.0359(15) 0.0321(15) 0.0299(15) -0.0097(12) 0.0036(11) -0.0125(12)
N2 0.0374(16) 0.0341(16) 0.0361(16) -0.0169(12) 0.0095(12) -0.0133(13)
N3 0.0333(15) 0.0317(15) 0.0274(14) -0.0045(11) 0.0022(11) -0.0070(12)
N4 0.0449(18) 0.0438(18) 0.0364(17) -0.0032(14) -0.0084(13) -0.0130(14)
N5 0.0315(15) 0.0277(14) 0.0258(14) -0.0062(11) -0.0015(10) -0.0076(11)
N6 0.0358(15) 0.0352(16) 0.0320(15) -0.0127(12) -0.0064(11) -0.0111(12)
N7 0.0338(15) 0.0287(15) 0.0271(15) -0.0022(11) -0.0027(11) -0.0086(12)
N8 0.0466(18) 0.0342(16) 0.0256(15) -0.0060(13) 0.0022(12) -0.0076(12)
O1 0.0512(16) 0.0465(16) 0.0476(16) -0.0206(12) 0.0158(12) -0.0187(12)
O2 0.0478(16) 0.0427(16) 0.0630(18) -0.0097(12) 0.0072(13) -0.0246(14)
O3 0.0434(14) 0.0373(14) 0.0296(13) -0.0055(10) -0.0049(10) -0.0130(10)
O4 0.0508(17) 0.068(2) 0.0643(19) -0.0211(14) -0.0051(13) -0.0362(16)
O5 0.0626(17) 0.0469(16) 0.0399(15) -0.0239(13) -0.0042(12) -0.0136(12)
O6 0.0633(19) 0.0606(19) 0.0536(18) -0.0239(15) -0.0142(14) -0.0053(15)
O7 0.0400(14) 0.0356(13) 0.0303(13) -0.0036(10) 0.0041(10) -0.0096(10)
O8 0.0490(17) 0.0653(19) 0.0511(18) -0.0162(14) 0.0165(13) 0.0015(15)
O9 0.090(2) 0.0602(19) 0.0334(16) 0.0070(16) 0.0208(15) -0.0070(14)
O10 0.077(2) 0.156(4) 0.077(3) 0.021(2) -0.032(2) -0.066(3)
Co1 0.0368(3) 0.0332(3) 0.0288(3) -0.00936(19) 0.00475(18) -0.0129(2)
Co2 0.0345(3) 0.0311(3) 0.0252(2) -0.00629(18) -0.00124(17) -0.00913(18)

loop_
_atom_type_symbol
_atom_type_description
_atom_type_scat_dispersion_real
_atom_type_scat_dispersion_imag
_atom_type_scat_source
C C 0.0033 0.0016 'International Tables Vol C Tables 4.2.6.8 and 6.1.1.4'
H H 0.0000 0.0000 'International Tables Vol C Tables 4.2.6.8 and 6.1.1.4'
N N 0.0061 0.0033 'International Tables Vol C Tables 4.2.6.8 and 6.1.1.4'
O O 0.0106 0.0060 'International Tables Vol C Tables 4.2.6.8 and 6.1.1.4'
Co Co 0.3494 0.9721 'International Tables Vol C Tables 4.2.6.8 and 6.1.1.4'

loop_
_geom_angle_atom_site_label_1
_geom_angle_atom_site_label_2
_geom_angle_atom_site_label_3
_geom_angle_site_symmetry_3
_geom_angle
_geom_angle_publ_flag
C2 C1 C6 . 120.7(3) ?
C2 C1 N1 . 130.7(3) ?
C6 C1 N1 . 108.6(3) ?
C3 C2 C1 . 117.1(3) ?
C3 C2 H2 . 121.5 ?
C1 C2 H2 . 121.5 ?
C2 C3 C4 . 121.8(4) ?
C2 C3 H3 . 119.1 ?
C4 C3 H3 . 119.1 ?
C5 C4 C3 . 121.5(4) ?
C5 C4 H4 . 119.2 ?
C3 C4 H4 . 119.2 ?
C4 C5 C6 . 116.3(3) ?
C4 C5 H5 . 121.8 ?
C6 C5 H5 . 121.8 ?
N2 C6 C5 . 131.6(3) ?
N2 C6 C1 . 105.9(3) ?
C5 C6 C1 . 122.5(3) ?
N1 C7 N2 . 112.0(3) ?
N1 C7 C8 . 125.7(3) ?
N2 C7 C8 . 122.2(3) ?
C7 C8 C9 . 114.5(3) ?
C7 C8 H8A . 108.6 ?
C9 C8 H8A . 108.6 ?
C7 C8 H8B . 108.6 ?
C9 C8 H8B . 108.6 ?
H8A C8 H8B . 107.6 ?
C10 C9 C8 . 113.7(3) ?
C10 C9 H9A . 108.8 ?
C8 C9 H9A . 108.8 ?
C10 C9 H9B . 108.8 ?
C8 C9 H9B . 108.8 ?
H9A C9 H9B . 107.7 ?
C9 C10 C11 . 111.3(3) ?
C9 C10 H10A . 109.4 ?
C11 C10 H10A . 109.4 ?
C9 C10 H10B . 109.4 ?
C11 C10 H10B . 109.4 ?
H10A C10 H10B . 108.0 ?
C12 C11 C10 . 112.9(3) ?
C12 C11 H11A . 109.0 ?
C10 C11 H11A . 109.0 ?
C12 C11 H11B . 109.0 ?
C10 C11 H11B . 109.0 ?
H11A C11 H11B . 107.8 ?
N3 C12 N4 . 111.6(3) ?
N3 C12 C11 . 125.1(3) ?
N4 C12 C11 . 123.2(3) ?
C18 C13 N3 . 109.4(3) ?
C18 C13 C14 . 120.0(3) ?
N3 C13 C14 . 130.6(3) ?
C15 C14 C13 . 117.0(4) ?
C15 C14 H14 . 121.5 ?
C13 C14 H14 . 121.5 ?
C14 C15 C16 . 122.1(4) ?
C14 C15 H15 . 118.9 ?
C16 C15 H15 . 118.9 ?
C17 C16 C15 . 121.4(4) ?
C17 C16 H16 . 119.3 ?
C15 C16 H16 . 119.3 ?
C16 C17 C18 . 116.8(4) ?
C16 C17 H17 . 121.6 ?
C18 C17 H17 . 121.6 ?
N4 C18 C17 . 132.2(4) ?
N4 C18 C13 . 105.1(3) ?
C17 C18 C13 . 122.6(4) ?
N6 C19 C24 . 105.8(3) ?
N6 C19 C20 . 131.5(3) ?
C24 C19 C20 . 122.7(3) ?
C21 C20 C19 . 116.5(3) ?
C21 C20 H20 . 121.7 ?
C19 C20 H20 . 121.7 ?
C20 C21 C22 . 121.4(3) ?
C20 C21 H21 . 119.3 ?
C22 C21 H21 . 119.3 ?
C23 C22 C21 . 122.0(3) ?
C23 C22 H22 . 119.0 ?
C21 C22 H22 . 119.0 ?
C22 C23 C24 . 116.6(3) ?
C22 C23 H23 . 121.7 ?
C24 C23 H23 . 121.7 ?
C19 C24 C23 . 120.7(3) ?
C19 C24 N5 . 109.0(3) ?
C23 C24 N5 . 130.3(3) ?
N5 C25 N6 . 111.5(3) ?
N5 C25 C26 . 125.8(3) ?
N6 C25 C26 . 122.6(3) ?
C25 C26 C27 . 112.5(3) ?
C25 C26 H26A . 109.1 ?
C27 C26 H26A . 109.1 ?
C25 C26 H26B . 109.1 ?
C27 C26 H26B . 109.1 ?
H26A C26 H26B . 107.8 ?
C28 C27 C26 . 112.7(3) ?
C28 C27 H27A . 109.0 ?
C26 C27 H27A . 109.0 ?
C28 C27 H27B . 109.0 ?
C26 C27 H27B . 109.0 ?
H27A C27 H27B . 107.8 ?
C27 C28 C29 . 111.7(3) ?
C27 C28 H28A . 109.3 ?
C29 C28 H28A . 109.3 ?
C27 C28 H28B . 109.3 ?
C29 C28 H28B . 109.3 ?
H28A C28 H28B . 107.9 ?
C30 C29 C28 . 112.9(3) ?
C30 C29 H29A . 109.0 ?
C28 C29 H29A . 109.0 ?
C30 C29 H29B . 109.0 ?
C28 C29 H29B . 109.0 ?
H29A C29 H29B . 107.8 ?
N7 C30 N8 . 112.0(3) ?
N7 C30 C29 . 126.1(3) ?
N8 C30 C29 . 121.9(3) ?
N8 C31 C32 . 132.6(3) ?
N8 C31 C36 . 105.2(3) ?
C32 C31 C36 . 122.2(3) ?
C33 C32 C31 . 116.5(4) ?
C33 C32 H32 . 121.7 ?
C31 C32 H32 . 121.7 ?
C32 C33 C34 . 121.8(4) ?
C32 C33 H33 . 119.1 ?
C34 C33 H33 . 119.1 ?
C35 C34 C33 . 121.6(4) ?
C35 C34 H34 . 119.2 ?
C33 C34 H34 . 119.2 ?
C34 C35 C36 . 117.0(3) ?
C34 C35 H35 . 121.5 ?
C36 C35 H35 . 121.5 ?
C35 C36 C31 . 120.7(3) ?
C35 C36 N7 . 130.1(3) ?
C31 C36 N7 . 109.2(3) ?
O1 C37 O2 . 120.6(3) ?
O1 C37 C38 . 118.8(3) ?
O2 C37 C38 . 120.6(3) ?
C37 C38 H38A . 109.5 ?
C37 C38 H38B . 109.5 ?
H38A C38 H38B . 109.5 ?
C37 C38 H38C . 109.5 ?
H38A C38 H38C . 109.5 ?
H38B C38 H38C . 109.5 ?
O4 C39 O3 . 120.2(3) ?
O4 C39 C40 . 121.8(3) ?
O3 C39 C40 . 118.0(3) ?
C39 C40 H40A . 109.5 ?
C39 C40 H40B . 109.5 ?
H40A C40 H40B . 109.5 ?
C39 C40 H40C . 109.5 ?
H40A C40 H40C . 109.5 ?
H40B C40 H40C . 109.5 ?
O6 C41 O5 . 121.5(4) ?
O6 C41 C42 . 120.7(4) ?
O5 C41 C42 . 117.7(4) ?
C41 C42 H42A . 109.5 ?
C41 C42 H42B . 109.5 ?
H42A C42 H42B . 109.5 ?
C41 C42 H42C . 109.5 ?
H42A C42 H42C . 109.5 ?
H42B C42 H42C . 109.5 ?
O8 C43 O7 . 121.6(3) ?
O8 C43 C44 . 121.7(3) ?
O7 C43 C44 . 116.7(3) ?
C43 C44 H44A . 109.5 ?
C43 C44 H44B . 109.5 ?
H44A C44 H44B . 109.5 ?
C43 C44 H44C . 109.5 ?
H44A C44 H44C . 109.5 ?
H44B C44 H44C . 109.5 ?
O9 C45 C46 . 111.2(3) ?
O9 C45 H45A . 109.4 ?
C46 C45 H45A . 109.4 ?
O9 C45 H45B . 109.4 ?
C46 C45 H45B . 109.4 ?
H45A C45 H45B . 108.0 ?
C45 C46 H46A . 109.5 ?
C45 C46 H46B . 109.5 ?
H46A C46 H46B . 109.5 ?
C45 C46 H46C . 109.5 ?
H46A C46 H46C . 109.5 ?
H46B C46 H46C . 109.5 ?
O10 C47 C48 . 104.8(8) ?
O10 C47 H47A . 110.8 ?
C48 C47 H47A . 110.8 ?
O10 C47 H47B . 110.8 ?
C48 C47 H47B . 110.8 ?
H47A C47 H47B . 108.9 ?
C47 C48 H48A . 109.5 ?
C47 C48 H48B . 109.5 ?
H48A C48 H48B . 109.5 ?
C47 C48 H48C . 109.5 ?
H48A C48 H48C . 109.5 ?
H48B C48 H48C . 109.5 ?
C7 N1 C1 . 105.3(3) ?
C7 N1 Co1 . 127.7(2) ?
C1 N1 Co1 . 125.6(2) ?
C7 N2 C6 . 108.2(3) ?
C7 N2 H2A . 125.9 ?
C6 N2 H2A . 125.9 ?
C12 N3 C13 . 105.6(3) ?
C12 N3 Co1 2_776 128.6(2) ?
C13 N3 Co1 2_776 125.7(2) ?
C12 N4 C18 . 108.3(3) ?
C12 N4 H4A . 125.9 ?
C18 N4 H4A . 125.9 ?
C25 N5 C24 . 105.3(3) ?
C25 N5 Co2 . 129.7(2) ?
C24 N5 Co2 . 123.5(2) ?
C25 N6 C19 . 108.3(3) ?
C25 N6 H6 . 125.8 ?
C19 N6 H6 . 125.8 ?
C30 N7 C36 . 105.2(3) ?
C30 N7 Co2 2_675 126.5(2) ?
C36 N7 Co2 2_675 128.2(2) ?
C30 N8 C31 . 108.4(3) ?
C30 N8 H8 . 125.8 ?
C31 N8 H8 . 125.8 ?
C37 O1 Co1 . 101.7(2) ?
C39 O3 Co1 . 105.6(2) ?
C41 O5 Co2 . 107.4(2) ?
C43 O7 Co2 . 112.1(2) ?
C45 O9 H9 . 109.5 ?
C47 O10 H10 . 109.5 ?
O3 Co1 O1 . 138.91(10) y
O3 Co1 N1 . 99.63(11) y
O1 Co1 N1 . 102.51(10) y
O3 Co1 N3 2_776 100.38(10) y
O1 Co1 N3 2_776 106.23(11) y
N1 Co1 N3 2_776 105.72(10) y
O5 Co2 O7 . 136.66(11) y
O5 Co2 N5 . 100.24(11) y
O7 Co2 N5 . 103.01(10) y
O5 Co2 N7 2_675 103.71(11) y
O7 Co2 N7 2_675 100.22(10) y
N5 Co2 N7 2_675 112.80(10) y

loop_
_geom_bond_atom_site_label_1
_geom_bond_atom_site_label_2
_geom_bond_site_symmetry_2
_geom_bond_distance
_geom_bond_publ_flag
C1 C2 . 1.383(5) ?
C1 C6 . 1.395(5) ?
C1 N1 . 1.403(4) ?
C2 C3 . 1.380(5) ?
C2 H2 . 0.9300 ?
C3 C4 . 1.397(5) ?
C3 H3 . 0.9300 ?
C4 C5 . 1.378(5) ?
C4 H4 . 0.9300 ?
C5 C6 . 1.385(5) ?
C5 H5 . 0.9300 ?
C6 N2 . 1.374(4) ?
C7 N1 . 1.332(4) ?
C7 N2 . 1.343(4) ?
C7 C8 . 1.488(4) ?
C8 C9 . 1.523(5) ?
C8 H8A . 0.9700 ?
C8 H8B . 0.9700 ?
C9 C10 . 1.520(4) ?
C9 H9A . 0.9700 ?
C9 H9B . 0.9700 ?
C10 C11 . 1.529(4) ?
C10 H10A . 0.9700 ?
C10 H10B . 0.9700 ?
C11 C12 . 1.490(4) ?
C11 H11A . 0.9700 ?
C11 H11B . 0.9700 ?
C12 N3 . 1.324(4) ?
C12 N4 . 1.353(4) ?
C13 C18 . 1.391(5) ?
C13 N3 . 1.395(4) ?
C13 C14 . 1.398(5) ?
C14 C15 . 1.382(5) ?
C14 H14 . 0.9300 ?
C15 C16 . 1.393(6) ?
C15 H15 . 0.9300 ?
C16 C17 . 1.369(6) ?
C16 H16 . 0.9300 ?
C17 C18 . 1.391(5) ?
C17 H17 . 0.9300 ?
C18 N4 . 1.378(5) ?
C19 N6 . 1.379(4) ?
C19 C24 . 1.380(4) ?
C19 C20 . 1.393(5) ?
C20 C21 . 1.371(5) ?
C20 H20 . 0.9300 ?
C21 C22 . 1.399(5) ?
C21 H21 . 0.9300 ?
C22 C23 . 1.385(5) ?
C22 H22 . 0.9300 ?
C23 C24 . 1.399(5) ?
C23 H23 . 0.9300 ?
C24 N5 . 1.402(4) ?
C25 N5 . 1.335(4) ?
C25 N6 . 1.341(4) ?
C25 C26 . 1.481(4) ?
C26 C27 . 1.525(4) ?
C26 H26A . 0.9700 ?
C26 H26B . 0.9700 ?
C27 C28 . 1.514(4) ?
C27 H27A . 0.9700 ?
C27 H27B . 0.9700 ?
C28 C29 . 1.527(4) ?
C28 H28A . 0.9700 ?
C28 H28B . 0.9700 ?
C29 C30 . 1.482(4) ?
C29 H29A . 0.9700 ?
C29 H29B . 0.9700 ?
C30 N7 . 1.323(4) ?
C30 N8 . 1.352(4) ?
C31 N8 . 1.372(4) ?
C31 C32 . 1.383(5) ?
C31 C36 . 1.397(4) ?
C32 C33 . 1.368(6) ?
C32 H32 . 0.9300 ?
C33 C34 . 1.397(6) ?
C33 H33 . 0.9300 ?
C34 C35 . 1.379(5) ?
C34 H34 . 0.9300 ?
C35 C36 . 1.382(5) ?
C35 H35 . 0.9300 ?
C36 N7 . 1.404(4) ?
C37 O1 . 1.252(4) ?
C37 O2 . 1.253(4) ?
C37 C38 . 1.503(5) ?
C38 H38A . 0.9600 ?
C38 H38B . 0.9600 ?
C38 H38C . 0.9600 ?
C39 O4 . 1.241(4) ?
C39 O3 . 1.270(4) ?
C39 C40 . 1.488(5) ?
C40 H40A . 0.9600 ?
C40 H40B . 0.9600 ?
C40 H40C . 0.9600 ?
C41 O6 . 1.238(5) ?
C41 O5 . 1.259(4) ?
C41 C42 . 1.494(6) ?
C42 H42A . 0.9600 ?
C42 H42B . 0.9600 ?
C42 H42C . 0.9600 ?
C43 O8 . 1.236(4) ?
C43 O7 . 1.266(4) ?
C43 C44 . 1.501(5) ?
C44 H44A . 0.9600 ?
C44 H44B . 0.9600 ?
C44 H44C . 0.9600 ?
C45 O9 . 1.391(5) ?
C45 C46 . 1.491(6) ?
C45 H45A . 0.9700 ?
C45 H45B . 0.9700 ?
C46 H46A . 0.9600 ?
C46 H46B . 0.9600 ?
C46 H46C . 0.9600 ?
C47 O10 . 1.431(10) ?
C47 C48 . 1.440(12) ?
C47 H47A . 0.9700 ?
C47 H47B . 0.9700 ?
C48 H48A . 0.9600 ?
C48 H48B . 0.9600 ?
C48 H48C . 0.9600 ?
N1 Co1 . 2.055(3) y
N2 H2A . 0.8600 ?
N3 Co1 2_776 2.063(3) y
N4 H4A . 0.8600 ?
N5 Co2 . 2.045(3) y
N6 H6 . 0.8600 ?
N7 Co2 2_675 2.053(3) y
N8 H8 . 0.8600 ?
O1 Co1 . 2.006(2) y
O3 Co1 . 2.005(2) y
O5 Co2 . 1.966(3) y
O7 Co2 . 1.969(2) y
O9 H9 . 0.8200 ?
O10 H10 . 0.8200 ?
Co1 N3 2_776 2.063(3) ?
Co2 N7 2_675 2.053(3) ?

loop_
_geom_hbond_atom_site_label_D
_geom_hbond_atom_site_label_H
_geom_hbond_atom_site_label_A
_geom_hbond_site_symmetry_A
_geom_hbond_distance_DH
_geom_hbond_distance_HA
_geom_hbond_distance_DA
_geom_hbond_angle_DHA
N2 H2A O8 2_676 0.86 1.87 2.707(4) 165.5
N4 H4A O10 1_656 0.86 1.93 2.780(4) 170.3
N8 H8 O9 . 0.86 1.87 2.720(4) 167.4
N6 H6 O4 2_776 0.86 1.87 2.719(4) 171.7
O9 H9 O2 1_455 0.82 2.03 2.636(4) 129.8
O10 H10 O6 . 0.82 1.89 2.687(4) 165.0

loop_
_geom_torsion_atom_site_label_1
_geom_torsion_atom_site_label_2
_geom_torsion_atom_site_label_3
_geom_torsion_atom_site_label_4
_geom_torsion_site_symmetry_4
_geom_torsion
C6 C1 C2 C3 . 0.8(5)
N1 C1 C2 C3 . 179.1(4)
C1 C2 C3 C4 . -0.2(6)
C2 C3 C4 C5 . -0.6(7)
C3 C4 C5 C6 . 0.8(7)
C4 C5 C6 N2 . -179.7(4)
C4 C5 C6 C1 . -0.1(6)
C2 C1 C6 N2 . 179.0(3)
N1 C1 C6 N2 . 0.4(4)
C2 C1 C6 C5 . -0.7(5)
N1 C1 C6 C5 . -179.3(3)
N1 C7 C8 C9 . 136.3(3)
N2 C7 C8 C9 . -46.1(4)
C7 C8 C9 C10 . -73.2(4)
C8 C9 C10 C11 . -175.9(3)
C9 C10 C11 C12 . 161.3(3)
C10 C11 C12 N3 . -93.1(4)
C10 C11 C12 N4 . 83.9(4)
C18 C13 C14 C15 . -1.6(5)
N3 C13 C14 C15 . 179.1(3)
C13 C14 C15 C16 . 0.8(6)
C14 C15 C16 C17 . 0.3(7)
C15 C16 C17 C18 . -0.6(6)
C16 C17 C18 N4 . -179.5(4)
C16 C17 C18 C13 . -0.2(6)
N3 C13 C18 N4 . 0.3(4)
C14 C13 C18 N4 . -179.2(3)
N3 C13 C18 C17 . -179.2(3)
C14 C13 C18 C17 . 1.3(6)
N6 C19 C20 C21 . -179.4(4)
C24 C19 C20 C21 . 1.2(5)
C19 C20 C21 C22 . 0.1(6)
C20 C21 C22 C23 . -0.8(6)
C21 C22 C23 C24 . 0.2(5)
N6 C19 C24 C23 . 178.6(3)
C20 C19 C24 C23 . -1.9(5)
N6 C19 C24 N5 . 0.2(4)
C20 C19 C24 N5 . 179.7(3)
C22 C23 C24 C19 . 1.1(5)
C22 C23 C24 N5 . 179.1(3)
N5 C25 C26 C27 . 123.7(3)
N6 C25 C26 C27 . -55.4(4)
C25 C26 C27 C28 . -62.3(4)
C26 C27 C28 C29 . -177.4(3)
C27 C28 C29 C30 . 168.8(3)
C28 C29 C30 N7 . -89.5(4)
C28 C29 C30 N8 . 87.4(4)
N8 C31 C32 C33 . 177.8(4)
C36 C31 C32 C33 . -0.1(5)
C31 C32 C33 C34 . -1.2(6)
C32 C33 C34 C35 . 1.8(6)
C33 C34 C35 C36 . -0.9(6)
C34 C35 C36 C31 . -0.4(5)
C34 C35 C36 N7 . -179.3(3)
N8 C31 C36 C35 . -177.5(3)
C32 C31 C36 C35 . 1.0(5)
N8 C31 C36 N7 . 1.6(3)
C32 C31 C36 N7 . -179.9(3)
N2 C7 N1 C1 . -0.3(4)
C8 C7 N1 C1 . 177.6(3)
N2 C7 N1 Co1 . 167.0(2)
C8 C7 N1 Co1 . -15.2(5)
C2 C1 N1 C7 . -178.5(4)
C6 C1 N1 C7 . -0.1(4)
C2 C1 N1 Co1 . 13.9(5)
C6 C1 N1 Co1 . -167.7(2)
N1 C7 N2 C6 . 0.5(4)
C8 C7 N2 C6 . -177.4(3)
C5 C6 N2 C7 . 179.1(4)
C1 C6 N2 C7 . -0.6(4)
N4 C12 N3 C13 . 0.6(4)
C11 C12 N3 C13 . 177.9(3)
N4 C12 N3 Co1 2_776 -176.8(2)
C11 C12 N3 Co1 2_776 0.5(5)
C18 C13 N3 C12 . -0.5(4)
C14 C13 N3 C12 . 178.9(4)
C18 C13 N3 Co1 2_776 177.0(2)
C14 C13 N3 Co1 2_776 -3.7(5)
N3 C12 N4 C18 . -0.4(4)
C11 C12 N4 C18 . -177.8(3)
C17 C18 N4 C12 . 179.5(4)
C13 C18 N4 C12 . 0.1(4)
N6 C25 N5 C24 . 0.1(3)
C26 C25 N5 C24 . -179.1(3)
N6 C25 N5 Co2 . 166.3(2)
C26 C25 N5 Co2 . -12.9(5)
C19 C24 N5 C25 . -0.1(3)
C23 C24 N5 C25 . -178.3(3)
C19 C24 N5 Co2 . -167.4(2)
C23 C24 N5 Co2 . 14.4(5)
N5 C25 N6 C19 . 0.0(4)
C26 C25 N6 C19 . 179.2(3)
C24 C19 N6 C25 . -0.1(3)
C20 C19 N6 C25 . -179.6(4)
N8 C30 N7 C36 . 0.8(4)
C29 C30 N7 C36 . 178.0(3)
N8 C30 N7 Co2 2_675 177.1(2)
C29 C30 N7 Co2 2_675 -5.7(5)
C35 C36 N7 C30 . 177.5(3)
C31 C36 N7 C30 . -1.5(3)
C35 C36 N7 Co2 2_675 1.3(5)
C31 C36 N7 Co2 2_675 -177.7(2)
N7 C30 N8 C31 . 0.2(4)
C29 C30 N8 C31 . -177.1(3)
C32 C31 N8 C30 . -179.3(4)
C36 C31 N8 C30 . -1.1(4)
O2 C37 O1 Co1 . -2.7(4)
C38 C37 O1 Co1 . 176.7(3)
O4 C39 O3 Co1 . -5.0(4)
C40 C39 O3 Co1 . 174.5(3)
O6 C41 O5 Co2 . -6.7(5)
C42 C41 O5 Co2 . 171.8(4)
O8 C43 O7 Co2 . -7.0(4)
C44 C43 O7 Co2 . 172.1(3)
C39 O3 Co1 O1 . 50.1(3)
C39 O3 Co1 N1 . -71.8(2)
C39 O3 Co1 N3 2_776 -179.9(2)
C37 O1 Co1 O3 . 53.4(3)
C37 O1 Co1 N1 . 174.5(2)
C37 O1 Co1 N3 2_776 -74.8(2)
C7 N1 Co1 O3 . -53.1(3)
C1 N1 Co1 O3 . 111.7(3)
C7 N1 Co1 O1 . 161.7(3)
C1 N1 Co1 O1 . -33.5(3)
C7 N1 Co1 N3 2_776 50.6(3)
C1 N1 Co1 N3 2_776 -144.5(3)
C41 O5 Co2 O7 . 49.7(3)
C41 O5 Co2 N5 . 171.4(3)
C41 O5 Co2 N7 2_675 -71.9(3)
C43 O7 Co2 O5 . 54.8(3)
C43 O7 Co2 N5 . -65.9(2)
C43 O7 Co2 N7 2_675 177.7(2)
C25 N5 Co2 O5 . 148.2(3)
C24 N5 Co2 O5 . -47.8(3)
C25 N5 Co2 O7 . -68.6(3)
C24 N5 Co2 O7 . 95.4(2)
C25 N5 Co2 N7 2_675 38.5(3)
C24 N5 Co2 N7 2_675 -157.5(2)
